data_7112987
loop_
_publ_author_name
'Wade, Casey R.'
'Zhao, Haiyan'
'Gabba\"i, Fran\,cois P'

_publ_section_title
;
 Stabilization of zwitterionic aryltrifluoroborates against hydrolysis.
;
_journal_issue 34
_journal_name_full 'Chemical communications (Cambridge, England)'
_journal_page_first 6380
_journal_page_last 6381
_journal_paper_doi 10.1039/c0cc02117b
_journal_volume 46
_journal_year 2010
_chemical_formula_sum 'C19 H17 B F3 P'
_chemical_formula_weight 344.11
_chemical_name_systematic
;
?
;
_space_group_IT_number 2
_symmetry_cell_setting triclinic
_symmetry_space_group_name_Hall '-P 1'
_symmetry_space_group_name_H-M 'P -1'
_atom_sites_solution_hydrogens geom
_atom_sites_solution_primary direct
_atom_sites_solution_secondary difmap
_audit_creation_method SHELXL-97
_cell_angle_alpha 108.737(3)
_cell_angle_beta 94.921(4)
_cell_angle_gamma 90.944(3)
_cell_formula_units_Z 4
_cell_length_a 11.6184(6)
_cell_length_b 12.0740(6)
_cell_length_c 12.6108(7)
_cell_measurement_reflns_used 5515
_cell_measurement_temperature 110(2)
_cell_measurement_theta_max 47.325
_cell_measurement_theta_min 4.675
_cell_volume 1667.30(15)
_computing_cell_refinement 'Bruker APEX'
_computing_data_collection 'Bruker APEX'
_computing_data_reduction 'Bruker APEX'
_computing_structure_refinement 'SHELXL-97 (Sheldrick, 1997)'
_computing_structure_solution 'SHELXS-97 (Sheldrick, 1990)'
_diffrn_ambient_temperature 110(2)
_diffrn_measured_fraction_theta_full 0.998
_diffrn_measured_fraction_theta_max 0.998
_diffrn_measurement_device_type 'CCD area detector'
_diffrn_measurement_method 'phi and omega scans'
_diffrn_radiation_monochromator graphite
_diffrn_radiation_source 'fine-focus sealed tube'
_diffrn_radiation_type MoK\a
_diffrn_radiation_wavelength 0.71073
_diffrn_reflns_av_R_equivalents 0.0758
_diffrn_reflns_av_sigmaI/netI 0.0701
_diffrn_reflns_limit_h_max 13
_diffrn_reflns_limit_h_min -13
_diffrn_reflns_limit_k_max 14
_diffrn_reflns_limit_k_min -14
_diffrn_reflns_limit_l_max 14
_diffrn_reflns_limit_l_min -14
_diffrn_reflns_number 27166
_diffrn_reflns_theta_full 25.00
_diffrn_reflns_theta_max 25.00
_diffrn_reflns_theta_min 1.76
_exptl_absorpt_coefficient_mu 0.192
_exptl_absorpt_correction_T_max 1
_exptl_absorpt_correction_T_min 0.624754
_exptl_absorpt_correction_type multi-scan
_exptl_absorpt_process_details SADABS
_exptl_crystal_density_diffrn 1.371
_exptl_crystal_density_method 'not measured'
_exptl_crystal_description block
_exptl_crystal_F_000 712
_exptl_crystal_size_max 0.27
_exptl_crystal_size_mid 0.12
_exptl_crystal_size_min 0.08
_refine_diff_density_max 0.780
_refine_diff_density_min -0.611
_refine_diff_density_rms 0.092
_refine_ls_extinction_method none
_refine_ls_goodness_of_fit_ref 1.001
_refine_ls_hydrogen_treatment constr
_refine_ls_matrix_type full
_refine_ls_number_parameters 433
_refine_ls_number_reflns 5847
_refine_ls_number_restraints 0
_refine_ls_restrained_S_all 1.001
_refine_ls_R_factor_all 0.0981
_refine_ls_R_factor_gt 0.0771
_refine_ls_shift/su_max 0.000
_refine_ls_shift/su_mean 0.000
_refine_ls_structure_factor_coef Fsqd
_refine_ls_weighting_details 'calc w=1/[\s^2^(Fo^2^)+(0.0300P)^2^+8.5000P] where P=(Fo^2^+2Fc^2^)/3'
_refine_ls_weighting_scheme calc
_refine_ls_wR_factor_gt 0.1870
_refine_ls_wR_factor_ref 0.2021
_reflns_number_gt 4340
_reflns_number_total 5847
_reflns_threshold_expression >2sigma(I)
_cod_data_source_file c0cc02117b.txt
_cod_data_source_block sad
_cod_depositor_comments
;
The following automatic conversions were performed:

'_symmetry_cell_setting' value 'Triclinic' changed to 'triclinic'
according to
/usr/data/users/saulius/automatic-downloads/retrospective/RSC/lib/dictionaries/cif_core.dic
dictionary named 'cif_core.dic' version 2.4.2 from 2011-04-26.

Automatic conversion script
Id: cif_fix_values 2281 2013-09-26 08:29:07Z andrius 
;
_cod_original_sg_symbol_H-M P-1
_cod_database_code 7112987

loop_
_symmetry_equiv_pos_as_xyz
'x, y, z'
'-x, -y, -z'

loop_
_atom_site_label
_atom_site_type_symbol
_atom_site_fract_x
_atom_site_fract_y
_atom_site_fract_z
_atom_site_U_iso_or_equiv
_atom_site_adp_type
_atom_site_occupancy
_atom_site_symmetry_multiplicity
_atom_site_calc_flag
_atom_site_refinement_flags
P1 P 1.20505(11) 0.98143(10) 0.21386(11) 0.0334(3) Uani 1 1 d .
P2 P 0.69773(11) 0.32062(10) 0.22952(11) 0.0343(3) Uani 1 1 d .
F1 F 1.4440(2) 1.0565(2) 0.1827(3) 0.0452(8) Uani 1 1 d .
F2 F 1.5675(3) 0.9767(3) 0.2830(3) 0.0502(8) Uani 1 1 d .
F3 F 1.5681(3) 0.9195(3) 0.0937(3) 0.0512(8) Uani 1 1 d .
F4 F 0.9541(3) 0.2527(3) 0.2392(3) 0.0559(9) Uani 1 1 d .
F5 F 0.9368(3) 0.2041(2) 0.0504(3) 0.0509(8) Uani 1 1 d .
F6 F 1.0853(3) 0.3237(3) 0.1513(3) 0.0626(10) Uani 1 1 d .
C1 C 1.2827(4) 0.8473(4) 0.1772(4) 0.0316(10) Uani 1 1 d .
C2 C 1.4025(4) 0.8456(4) 0.1677(4) 0.0364(11) Uani 1 1 d .
C3 C 1.4493(4) 0.7328(4) 0.1379(5) 0.0413(12) Uani 1 1 d .
H3A H 1.5284 0.7271 0.1321 0.050 Uiso 1 1 calc R
C4 C 1.3818(4) 0.6316(4) 0.1171(5) 0.0410(12) Uani 1 1 d .
H4A H 1.4162 0.5597 0.0990 0.049 Uiso 1 1 calc R
C5 C 1.2654(4) 0.6359(4) 0.1230(5) 0.0399(12) Uani 1 1 d .
H5A H 1.2202 0.5671 0.1068 0.048 Uiso 1 1 calc R
C6 C 1.2147(4) 0.7434(4) 0.1534(4) 0.0347(11) Uani 1 1 d .
H6A H 1.1353 0.7467 0.1580 0.042 Uiso 1 1 calc R
C7 C 1.1943(4) 1.0446(4) 0.1032(4) 0.0379(12) Uani 1 1 d .
H7A H 1.1528 1.1152 0.1261 0.057 Uiso 1 1 calc R
H7B H 1.1538 0.9901 0.0370 0.057 Uiso 1 1 calc R
H7C H 1.2704 1.0623 0.0872 0.057 Uiso 1 1 calc R
C8 C 1.2679(4) 1.0849(4) 0.3419(4) 0.0350(11) Uani 1 1 d .
C9 C 1.3463(4) 1.0525(5) 0.4147(5) 0.0415(12) Uani 1 1 d .
H9A H 1.3707 0.9762 0.3947 0.050 Uiso 1 1 calc R
C10 C 1.3881(5) 1.1325(5) 0.5163(5) 0.0448(13) Uani 1 1 d .
H10A H 1.4399 1.1098 0.5650 0.054 Uiso 1 1 calc R
C11 C 1.3536(6) 1.2453(5) 0.5459(5) 0.0558(15) Uani 1 1 d .
H11A H 1.3834 1.2998 0.6138 0.067 Uiso 1 1 calc R
C12 C 1.2744(6) 1.2782(5) 0.4747(5) 0.0630(18) Uani 1 1 d .
H12A H 1.2501 1.3546 0.4957 0.076 Uiso 1 1 calc R
C13 C 1.2315(5) 1.1998(5) 0.3739(5) 0.0522(15) Uani 1 1 d .
H13A H 1.1781 1.2227 0.3266 0.063 Uiso 1 1 calc R
C14 C 1.0609(4) 0.9495(4) 0.2418(4) 0.0356(11) Uani 1 1 d .
C15 C 1.0443(5) 0.9251(4) 0.3409(5) 0.0432(13) Uani 1 1 d .
H15A H 1.1080 0.9240 0.3904 0.052 Uiso 1 1 calc R
C16 C 0.9352(5) 0.9027(5) 0.3663(5) 0.0468(13) Uani 1 1 d .
H16A H 0.9258 0.8840 0.4311 0.056 Uiso 1 1 calc R
C17 C 0.8395(5) 0.9080(4) 0.2950(5) 0.0460(13) Uani 1 1 d .
H17A H 0.7655 0.8957 0.3131 0.055 Uiso 1 1 calc R
C18 C 0.8548(5) 0.9317(4) 0.1970(5) 0.0449(13) Uani 1 1 d .
H18A H 0.7908 0.9338 0.1483 0.054 Uiso 1 1 calc R
C19 C 0.9643(4) 0.9523(4) 0.1705(5) 0.0397(12) Uani 1 1 d .
H19A H 0.9732 0.9681 0.1041 0.048 Uiso 1 1 calc R
C20 C 0.7777(4) 0.4253(4) 0.1848(4) 0.0336(11) Uani 1 1 d .
C21 C 0.8916(4) 0.4104(4) 0.1576(4) 0.0356(11) Uani 1 1 d .
C22 C 0.9438(4) 0.5003(4) 0.1282(4) 0.0400(12) Uani 1 1 d .
H22A H 1.0202 0.4939 0.1111 0.048 Uiso 1 1 calc R
C23 C 0.8857(5) 0.5990(4) 0.1236(5) 0.0430(13) Uani 1 1 d .
H23A H 0.9233 0.6567 0.1034 0.052 Uiso 1 1 calc R
C24 C 0.7730(4) 0.6109(4) 0.1489(5) 0.0422(13) Uani 1 1 d .
H24A H 0.7338 0.6764 0.1454 0.051 Uiso 1 1 calc R
C25 C 0.7181(4) 0.5248(4) 0.1797(4) 0.0372(11) Uani 1 1 d .
H25A H 0.6418 0.5325 0.1970 0.045 Uiso 1 1 calc R
C26 C 0.6987(5) 0.1757(4) 0.1333(5) 0.0430(13) Uani 1 1 d .
H26A H 0.6557 0.1232 0.1602 0.065 Uiso 1 1 calc R
H26B H 0.7770 0.1521 0.1271 0.065 Uiso 1 1 calc R
H26C H 0.6638 0.1738 0.0609 0.065 Uiso 1 1 calc R
C27 C 0.7537(4) 0.3242(4) 0.3675(4) 0.0372(12) Uani 1 1 d .
C28 C 0.7111(5) 0.2400(5) 0.4114(5) 0.0518(15) Uani 1 1 d .
H28A H 0.6560 0.1825 0.3691 0.062 Uiso 1 1 calc R
C29 C 0.7530(6) 0.2445(5) 0.5185(5) 0.0572(16) Uani 1 1 d .
H29A H 0.7256 0.1894 0.5487 0.069 Uiso 1 1 calc R
C30 C 0.8341(5) 0.3287(5) 0.5810(5) 0.0532(15) Uani 1 1 d .
H30A H 0.8620 0.3292 0.6526 0.064 Uiso 1 1 calc R
C31 C 0.8747(5) 0.4121(5) 0.5399(5) 0.0449(13) Uani 1 1 d .
H31A H 0.9290 0.4697 0.5834 0.054 Uiso 1 1 calc R
C32 C 0.8341(4) 0.4100(5) 0.4325(5) 0.0416(12) Uani 1 1 d .
H32A H 0.8611 0.4667 0.4041 0.050 Uiso 1 1 calc R
C33 C 0.5492(4) 0.3606(4) 0.2391(4) 0.0349(11) Uani 1 1 d .
C34 C 0.4653(4) 0.3073(4) 0.1522(4) 0.0365(11) Uani 1 1 d .
H34A H 0.4849 0.2500 0.0880 0.044 Uiso 1 1 calc R
C35 C 0.3519(4) 0.3394(4) 0.1611(5) 0.0384(12) Uani 1 1 d .
H35A H 0.2950 0.3030 0.1033 0.046 Uiso 1 1 calc R
C36 C 0.3235(4) 0.4261(4) 0.2564(5) 0.0411(12) Uani 1 1 d .
H36A H 0.2473 0.4480 0.2621 0.049 Uiso 1 1 calc R
C37 C 0.4063(5) 0.4794(5) 0.3418(5) 0.0440(13) Uani 1 1 d .
H37A H 0.3864 0.5381 0.4051 0.053 Uiso 1 1 calc R
C38 C 0.5197(4) 0.4469(4) 0.3351(5) 0.0399(12) Uani 1 1 d .
H38A H 0.5757 0.4823 0.3942 0.048 Uiso 1 1 calc R
B1 B 1.4971(5) 0.9510(5) 0.1827(5) 0.0375(13) Uani 1 1 d .
B2 B 0.9698(5) 0.2954(5) 0.1514(5) 0.0384(13) Uani 1 1 d .

loop_
_atom_site_aniso_label
_atom_site_aniso_U_11
_atom_site_aniso_U_22
_atom_site_aniso_U_33
_atom_site_aniso_U_23
_atom_site_aniso_U_13
_atom_site_aniso_U_12
P1 0.0360(7) 0.0211(6) 0.0434(8) 0.0114(5) -0.0002(6) 0.0060(5)
P2 0.0345(7) 0.0223(6) 0.0462(8) 0.0111(5) 0.0036(6) 0.0049(5)
F1 0.0450(17) 0.0268(14) 0.068(2) 0.0217(14) 0.0017(15) 0.0036(12)
F2 0.0479(18) 0.0406(17) 0.060(2) 0.0184(15) -0.0108(15) -0.0037(14)
F3 0.0509(19) 0.0341(16) 0.066(2) 0.0104(15) 0.0156(16) 0.0009(14)
F4 0.063(2) 0.0448(18) 0.065(2) 0.0228(16) 0.0087(17) 0.0237(16)
F5 0.0536(19) 0.0321(16) 0.058(2) 0.0031(14) 0.0008(15) 0.0136(14)
F6 0.0353(17) 0.0408(18) 0.108(3) 0.0193(18) 0.0042(18) 0.0081(14)
C1 0.035(3) 0.022(2) 0.037(3) 0.010(2) 0.002(2) 0.0061(19)
C2 0.041(3) 0.026(2) 0.045(3) 0.015(2) -0.003(2) 0.005(2)
C3 0.034(3) 0.030(3) 0.062(4) 0.018(2) 0.007(2) 0.009(2)
C4 0.043(3) 0.023(2) 0.059(3) 0.015(2) 0.004(2) 0.011(2)
C5 0.043(3) 0.020(2) 0.056(3) 0.011(2) 0.005(2) 0.004(2)
C6 0.035(3) 0.029(2) 0.043(3) 0.014(2) 0.002(2) 0.005(2)
C7 0.041(3) 0.028(2) 0.045(3) 0.013(2) 0.002(2) 0.007(2)
C8 0.036(3) 0.027(2) 0.044(3) 0.014(2) 0.002(2) 0.006(2)
C9 0.042(3) 0.034(3) 0.049(3) 0.016(2) -0.001(2) 0.004(2)
C10 0.045(3) 0.040(3) 0.047(3) 0.013(3) -0.003(2) 0.007(2)
C11 0.069(4) 0.041(3) 0.049(4) 0.007(3) -0.005(3) -0.001(3)
C12 0.096(5) 0.029(3) 0.052(4) 0.001(3) -0.011(3) 0.014(3)
C13 0.069(4) 0.033(3) 0.053(4) 0.014(3) -0.007(3) 0.011(3)
C14 0.040(3) 0.021(2) 0.046(3) 0.011(2) 0.004(2) 0.009(2)
C15 0.044(3) 0.037(3) 0.048(3) 0.013(2) 0.001(2) 0.005(2)
C16 0.053(3) 0.039(3) 0.048(3) 0.013(3) 0.009(3) 0.001(2)
C17 0.042(3) 0.030(3) 0.061(4) 0.006(3) 0.012(3) 0.002(2)
C18 0.040(3) 0.028(3) 0.069(4) 0.020(3) -0.003(3) 0.006(2)
C19 0.042(3) 0.027(2) 0.049(3) 0.011(2) 0.001(2) 0.008(2)
C20 0.034(3) 0.024(2) 0.039(3) 0.006(2) 0.000(2) 0.0005(19)
C21 0.037(3) 0.026(2) 0.041(3) 0.008(2) 0.000(2) -0.001(2)
C22 0.037(3) 0.032(3) 0.049(3) 0.010(2) 0.002(2) 0.004(2)
C23 0.044(3) 0.028(3) 0.057(3) 0.014(2) 0.006(3) 0.000(2)
C24 0.044(3) 0.023(2) 0.060(4) 0.013(2) 0.006(3) 0.007(2)
C25 0.037(3) 0.025(2) 0.048(3) 0.008(2) 0.006(2) 0.004(2)
C26 0.045(3) 0.025(2) 0.056(3) 0.007(2) 0.007(3) 0.003(2)
C27 0.035(3) 0.026(2) 0.051(3) 0.014(2) 0.005(2) 0.012(2)
C28 0.054(3) 0.036(3) 0.068(4) 0.020(3) 0.007(3) 0.003(3)
C29 0.069(4) 0.050(3) 0.062(4) 0.032(3) 0.005(3) 0.013(3)
C30 0.052(3) 0.061(4) 0.052(4) 0.026(3) 0.003(3) 0.016(3)
C31 0.037(3) 0.050(3) 0.046(3) 0.013(3) 0.004(2) 0.010(2)
C32 0.039(3) 0.037(3) 0.050(3) 0.015(2) 0.005(2) 0.008(2)
C33 0.036(3) 0.024(2) 0.046(3) 0.012(2) 0.008(2) 0.004(2)
C34 0.043(3) 0.024(2) 0.044(3) 0.012(2) 0.007(2) 0.005(2)
C35 0.038(3) 0.029(2) 0.050(3) 0.016(2) -0.003(2) 0.000(2)
C36 0.036(3) 0.035(3) 0.054(3) 0.016(2) 0.005(2) 0.006(2)
C37 0.043(3) 0.037(3) 0.050(3) 0.011(2) 0.010(3) 0.010(2)
C38 0.040(3) 0.031(3) 0.046(3) 0.010(2) 0.000(2) 0.004(2)
B1 0.035(3) 0.028(3) 0.049(4) 0.014(3) -0.002(3) 0.003(2)
B2 0.034(3) 0.030(3) 0.049(4) 0.011(3) 0.001(3) 0.004(2)

loop_
_atom_type_symbol
_atom_type_description
_atom_type_scat_dispersion_real
_atom_type_scat_dispersion_imag
_atom_type_scat_source
C C 0.0033 0.0016 'International Tables Vol C Tables 4.2.6.8 and 6.1.1.4'
H H 0.0000 0.0000 'International Tables Vol C Tables 4.2.6.8 and 6.1.1.4'
B B 0.0013 0.0007 'International Tables Vol C Tables 4.2.6.8 and 6.1.1.4'
F F 0.0171 0.0103 'International Tables Vol C Tables 4.2.6.8 and 6.1.1.4'
P P 0.1023 0.0942 'International Tables Vol C Tables 4.2.6.8 and 6.1.1.4'

loop_
_geom_angle_atom_site_label_1
_geom_angle_atom_site_label_2
_geom_angle_atom_site_label_3
_geom_angle
C8 P1 C7 110.8(2)
C8 P1 C14 105.0(2)
C7 P1 C14 108.3(2)
C8 P1 C1 111.4(2)
C7 P1 C1 112.2(2)
C14 P1 C1 108.8(2)
C26 P2 C27 110.2(2)
C26 P2 C33 107.8(2)
C27 P2 C33 106.4(2)
C26 P2 C20 112.2(2)
C27 P2 C20 110.6(2)
C33 P2 C20 109.4(2)
C6 C1 C2 121.5(4)
C6 C1 P1 115.7(4)
C2 C1 P1 122.8(3)
C1 C2 C3 115.4(4)
C1 C2 B1 130.9(4)
C3 C2 B1 113.8(4)
C4 C3 C2 122.5(5)
C4 C3 H3A 118.8
C2 C3 H3A 118.8
C5 C4 C3 120.7(4)
C5 C4 H4A 119.6
C3 C4 H4A 119.6
C4 C5 C6 119.6(4)
C4 C5 H5A 120.2
C6 C5 H5A 120.2
C5 C6 C1 120.3(5)
C5 C6 H6A 119.8
C1 C6 H6A 119.8
P1 C7 H7A 109.5
P1 C7 H7B 109.5
H7A C7 H7B 109.5
P1 C7 H7C 109.5
H7A C7 H7C 109.5
H7B C7 H7C 109.5
C9 C8 C13 118.9(5)
C9 C8 P1 121.6(4)
C13 C8 P1 119.3(4)
C10 C9 C8 120.5(5)
C10 C9 H9A 119.8
C8 C9 H9A 119.8
C11 C10 C9 120.2(5)
C11 C10 H10A 119.9
C9 C10 H10A 119.9
C10 C11 C12 119.9(5)
C10 C11 H11A 120.1
C12 C11 H11A 120.1
C13 C12 C11 120.7(5)
C13 C12 H12A 119.6
C11 C12 H12A 119.6
C12 C13 C8 119.8(5)
C12 C13 H13A 120.1
C8 C13 H13A 120.1
C19 C14 C15 118.2(5)
C19 C14 P1 122.3(4)
C15 C14 P1 119.5(4)
C16 C15 C14 121.1(5)
C16 C15 H15A 119.4
C14 C15 H15A 119.4
C15 C16 C17 119.9(5)
C15 C16 H16A 120.1
C17 C16 H16A 120.1
C18 C17 C16 119.5(5)
C18 C17 H17A 120.3
C16 C17 H17A 120.3
C17 C18 C19 120.7(5)
C17 C18 H18A 119.6
C19 C18 H18A 119.6
C18 C19 C14 120.6(5)
C18 C19 H19A 119.7
C14 C19 H19A 119.7
C21 C20 C25 121.2(4)
C21 C20 P2 122.8(4)
C25 C20 P2 116.0(4)
C20 C21 C22 116.5(4)
C20 C21 B2 126.9(4)
C22 C21 B2 116.5(4)
C23 C22 C21 122.5(5)
C23 C22 H22A 118.7
C21 C22 H22A 118.7
C24 C23 C22 120.0(5)
C24 C23 H23A 120.0
C22 C23 H23A 120.0
C23 C24 C25 119.5(5)
C23 C24 H24A 120.2
C25 C24 H24A 120.2
C24 C25 C20 120.2(5)
C24 C25 H25A 119.9
C20 C25 H25A 119.9
P2 C26 H26A 109.5
P2 C26 H26B 109.5
H26A C26 H26B 109.5
P2 C26 H26C 109.5
H26A C26 H26C 109.5
H26B C26 H26C 109.5
C32 C27 C28 119.7(5)
C32 C27 P2 121.5(4)
C28 C27 P2 118.8(4)
C29 C28 C27 118.5(6)
C29 C28 H28A 120.7
C27 C28 H28A 120.7
C30 C29 C28 121.0(6)
C30 C29 H29A 119.5
C28 C29 H29A 119.5
C29 C30 C31 120.9(6)
C29 C30 H30A 119.5
C31 C30 H30A 119.5
C30 C31 C32 119.4(5)
C30 C31 H31A 120.3
C32 C31 H31A 120.3
C27 C32 C31 120.4(5)
C27 C32 H32A 119.8
C31 C32 H32A 119.8
C34 C33 C38 120.0(5)
C34 C33 P2 120.7(4)
C38 C33 P2 119.3(4)
C33 C34 C35 119.9(5)
C33 C34 H34A 120.1
C35 C34 H34A 120.1
C34 C35 C36 119.8(5)
C34 C35 H35A 120.1
C36 C35 H35A 120.1
C37 C36 C35 120.5(5)
C37 C36 H36A 119.7
C35 C36 H36A 119.7
C36 C37 C38 120.4(5)
C36 C37 H37A 119.8
C38 C37 H37A 119.8
C37 C38 C33 119.5(5)
C37 C38 H38A 120.3
C33 C38 H38A 120.3
F2 B1 F3 108.1(4)
F2 B1 F1 106.8(4)
F3 B1 F1 107.9(4)
F2 B1 C2 112.0(4)
F3 B1 C2 109.9(4)
F1 B1 C2 112.0(4)
F6 B2 F4 110.2(5)
F6 B2 F5 107.2(5)
F4 B2 F5 107.3(4)
F6 B2 C21 110.2(4)
F4 B2 C21 112.0(4)
F5 B2 C21 109.8(4)

loop_
_geom_bond_atom_site_label_1
_geom_bond_atom_site_label_2
_geom_bond_distance
P1 C8 1.781(5)
P1 C7 1.789(5)
P1 C14 1.801(5)
P1 C1 1.813(5)
P2 C26 1.781(5)
P2 C27 1.791(5)
P2 C33 1.803(5)
P2 C20 1.813(5)
F1 B1 1.425(6)
F2 B1 1.389(7)
F3 B1 1.406(7)
F4 B2 1.387(7)
F5 B2 1.409(7)
F6 B2 1.379(6)
C1 C6 1.405(6)
C1 C2 1.407(7)
C2 C3 1.422(7)
C2 B1 1.621(7)
C3 C4 1.381(7)
C3 H3A 0.9300
C4 C5 1.361(7)
C4 H4A 0.9300
C5 C6 1.387(6)
C5 H5A 0.9300
C6 H6A 0.9300
C7 H7A 0.9600
C7 H7B 0.9600
C7 H7C 0.9600
C8 C9 1.387(7)
C8 C13 1.398(7)
C9 C10 1.376(7)
C9 H9A 0.9300
C10 C11 1.368(8)
C10 H10A 0.9300
C11 C12 1.382(8)
C11 H11A 0.9300
C12 C13 1.366(8)
C12 H12A 0.9300
C13 H13A 0.9300
C14 C19 1.385(7)
C14 C15 1.401(7)
C15 C16 1.376(8)
C15 H15A 0.9300
C16 C17 1.384(8)
C16 H16A 0.9300
C17 C18 1.380(8)
C17 H17A 0.9300
C18 C19 1.381(7)
C18 H18A 0.9300
C19 H19A 0.9300
C20 C21 1.396(7)
C20 C25 1.413(7)
C21 C22 1.399(7)
C21 B2 1.656(7)
C22 C23 1.393(7)
C22 H22A 0.9300
C23 C24 1.373(7)
C23 H23A 0.9300
C24 C25 1.385(7)
C24 H24A 0.9300
C25 H25A 0.9300
C26 H26A 0.9600
C26 H26B 0.9600
C26 H26C 0.9600
C27 C32 1.382(7)
C27 C28 1.406(7)
C28 C29 1.380(8)
C28 H28A 0.9300
C29 C30 1.367(8)
C29 H29A 0.9300
C30 C31 1.367(8)
C30 H30A 0.9300
C31 C32 1.387(8)
C31 H31A 0.9300
C32 H32A 0.9300
C33 C34 1.382(7)
C33 C38 1.394(7)
C34 C35 1.382(7)
C34 H34A 0.9300
C35 C36 1.385(7)
C35 H35A 0.9300
C36 C37 1.363(7)
C36 H36A 0.9300
C37 C38 1.383(7)
C37 H37A 0.9300
C38 H38A 0.9300
